data_4311995
loop_
_publ_author_name
'Eric L. Klein'
'Masood A. Khan'
'Robert P. Houser'

_publ_section_title
;
 Synthesis, Characterization, and Reactivity of New Copper(II) Complexes
 of 2-Methylthio-N-(2-pyridylmethyl)acetamide
;
_journal_name_full 'Inorganic Chemistry'
_journal_page_first 7272
_journal_page_last 7274
_journal_paper_doi 10.1021/ic049136e
_journal_volume 43
_journal_year 2004
_chemical_absolute_configuration rm
_chemical_formula_sum 'C9 H12 Cl2 Cu N2 O S'
_chemical_formula_weight 330.71
_chemical_name_systematic
; 
 ? 
;
_space_group_IT_number 144
_symmetry_cell_setting trigonal
_symmetry_space_group_name_Hall 'P 31'
_symmetry_space_group_name_H-M 'P 31'
_atom_sites_solution_hydrogens geom
_atom_sites_solution_primary direct
_atom_sites_solution_secondary difmap
_audit_creation_method SHELXL-97
_cell_angle_alpha 90.00
_cell_angle_beta 90.00
_cell_angle_gamma 120.00
_cell_formula_units_Z 3
_cell_length_a 6.9560(8)
_cell_length_b 6.9560(8)
_cell_length_c 21.791(5)
_cell_measurement_reflns_used 3248
_cell_measurement_temperature 153(2)
_cell_measurement_theta_max 25.4
_cell_measurement_theta_min 4.3
_cell_volume 913.1(3)
_computing_cell_refinement 'Bruker SMART'
_computing_data_collection 'Bruker SMART'
_computing_data_reduction 'Bruker SAINT'
_computing_molecular_graphics 'Bruker SHELXTL'
_computing_publication_material 'Bruker SHELXTL'
_computing_structure_refinement 'SHELXL-97 (Sheldrick, 1997)'
_computing_structure_solution 'SHELXS-97 (Sheldrick, 1990)'
_diffrn_ambient_temperature 153(2)
_diffrn_measured_fraction_theta_full 0.982
_diffrn_measured_fraction_theta_max 0.982
_diffrn_measurement_device_type 'CCD area detector'
_diffrn_measurement_method 'omega scans'
_diffrn_radiation_monochromator graphite
_diffrn_radiation_source 'fine-focus sealed tube'
_diffrn_radiation_type MoK\a
_diffrn_radiation_wavelength 0.71073
_diffrn_reflns_av_R_equivalents 0.0264
_diffrn_reflns_av_sigmaI/netI 0.0426
_diffrn_reflns_limit_h_max 8
_diffrn_reflns_limit_h_min -6
_diffrn_reflns_limit_k_max 8
_diffrn_reflns_limit_k_min -8
_diffrn_reflns_limit_l_max 25
_diffrn_reflns_limit_l_min -26
_diffrn_reflns_number 4330
_diffrn_reflns_theta_full 25.99
_diffrn_reflns_theta_max 25.99
_diffrn_reflns_theta_min 2.80
_diffrn_standards_decay_% 0
_diffrn_standards_interval_count 0
_diffrn_standards_number 0
_exptl_absorpt_coefficient_mu 2.382
_exptl_absorpt_correction_T_max 0.7018
_exptl_absorpt_correction_T_min 0.5987
_exptl_absorpt_correction_type multi-scan
_exptl_absorpt_process_details Bruker(2001)SADABS,BrukerAXSInc.,Madison,WI
_exptl_crystal_colour blue
_exptl_crystal_density_diffrn 1.804
_exptl_crystal_density_method 'not measured'
_exptl_crystal_description prism
_exptl_crystal_F_000 501
_exptl_crystal_size_max 0.24
_exptl_crystal_size_mid 0.22
_exptl_crystal_size_min 0.16
_refine_diff_density_max 0.492
_refine_diff_density_min -0.262
_refine_diff_density_rms 0.077
_refine_ls_abs_structure_details 'Flack H D (1983), Acta Cryst. A39, 876-881'
_refine_ls_abs_structure_Flack 0.084(12)
_refine_ls_extinction_method none
_refine_ls_goodness_of_fit_ref 1.023
_refine_ls_hydrogen_treatment mixed
_refine_ls_matrix_type full
_refine_ls_number_parameters 150
_refine_ls_number_reflns 2189
_refine_ls_number_restraints 2
_refine_ls_restrained_S_all 1.023
_refine_ls_R_factor_all 0.0257
_refine_ls_R_factor_gt 0.0251
_refine_ls_shift/su_max 0.000
_refine_ls_shift/su_mean 0.000
_refine_ls_structure_factor_coef Fsqd
_refine_ls_weighting_details 'calc w=1/[\s^2^(Fo^2^)+(0.0316P)^2^+0.0000P] where P=(Fo^2^+2Fc^2^)/3'
_refine_ls_weighting_scheme calc
_refine_ls_wR_factor_gt 0.0617
_refine_ls_wR_factor_ref 0.0620
_reflns_number_gt 2137
_reflns_number_total 2189
_reflns_threshold_expression >2sigma(I)
_cod_data_source_file ic049136esi20040701_033607_1.cif
_cod_data_source_block '[Cu(HLN2S)Cl2]'
_cod_depositor_comments
;
The following automatic conversions were performed:
'_symmetry_cell_setting' value 'Trigonal' changed to 'trigonal' according
to '/home/saulius/struct/CIF-dictionaries/cif_core.dic' dictionary named
'cif_core.dic' version 2.4.1 from 2010-06-29.

Automatic conversion script
Id: cif_fix_enum 1527 2010-12-29 10:47:43Z saulius 
;
_cod_database_code 4311995

loop_
_symmetry_equiv_pos_as_xyz
'x, y, z'
'-y, x-y, z+1/3'
'-x+y, -x, z+2/3'

loop_
_atom_site_label
_atom_site_type_symbol
_atom_site_fract_x
_atom_site_fract_y
_atom_site_fract_z
_atom_site_U_iso_or_equiv
_atom_site_adp_type
_atom_site_occupancy
_atom_site_symmetry_multiplicity
_atom_site_calc_flag
_atom_site_refinement_flags
_atom_site_disorder_assembly
_atom_site_disorder_group
Cu1 Cu 0.46062(6) 0.38099(6) 0.214860(19) 0.01762(11) Uani 1 1 d . . .
Cl1 Cl 0.18398(12) 0.24315(13) 0.14639(3) 0.02043(17) Uani 1 1 d . . .
Cl2 Cl 0.50834(13) 0.03132(13) 0.23420(4) 0.02373(18) Uani 1 1 d . . .
S1 S 0.73798(13) 0.49182(13) 0.13844(3) 0.01933(17) Uani 1 1 d . . .
O1 O 1.0682(4) 0.8105(4) 0.28944(11) 0.0224(5) Uani 1 1 d D . .
H1 H 1.200(3) 0.876(6) 0.2711(17) 0.031(11) Uiso 1 1 d D . .
N1 N 0.2802(4) 0.3810(4) 0.28718(13) 0.0183(6) Uani 1 1 d . . .
N2 N 0.7056(4) 0.5886(5) 0.26664(11) 0.0180(5) Uani 1 1 d . . .
C1 C 0.0550(5) 0.2719(5) 0.29114(15) 0.0197(7) Uani 1 1 d . . .
H1A H -0.0307 0.1807 0.2579 0.024 Uiso 1 1 calc R . .
C2 C -0.0524(5) 0.2902(5) 0.34218(15) 0.0208(7) Uani 1 1 d . . .
H2A H -0.2099 0.2126 0.3439 0.025 Uiso 1 1 calc R . .
C3 C 0.0702(6) 0.4219(5) 0.39077(15) 0.0209(7) Uani 1 1 d . . .
H3A H -0.0017 0.4348 0.4263 0.025 Uiso 1 1 calc R . .
C4 C 0.3000(6) 0.5350(6) 0.38694(14) 0.0194(7) Uani 1 1 d . . .
H4A H 0.3879 0.6275 0.4196 0.023 Uiso 1 1 calc R . .
C5 C 0.3995(5) 0.5108(5) 0.33439(14) 0.0172(6) Uani 1 1 d . . .
C6 C 0.6485(5) 0.6303(6) 0.32790(15) 0.0219(7) Uani 1 1 d . . .
H6B H 0.7102 0.7917 0.3339 0.026 Uiso 1 1 calc R . .
H6A H 0.7131 0.5767 0.3594 0.026 Uiso 1 1 calc R . .
C7 C 0.9095(5) 0.6807(5) 0.25105(15) 0.0183(6) Uani 1 1 d . . .
C8 C 0.9739(5) 0.6400(6) 0.18868(15) 0.0197(7) Uani 1 1 d . . .
H8A H 1.0509 0.5536 0.1932 0.024 Uiso 1 1 calc R . .
H8B H 1.0793 0.7843 0.1697 0.024 Uiso 1 1 calc R . .
C9 C 0.7276(6) 0.7185(6) 0.10144(17) 0.0286(8) Uani 1 1 d . . .
H9A H 0.8690 0.8139 0.0807 0.043 Uiso 1 1 calc R . .
H9B H 0.7012 0.8052 0.1323 0.043 Uiso 1 1 calc R . .
H9C H 0.6069 0.6594 0.0713 0.043 Uiso 1 1 calc R . .

loop_
_atom_site_aniso_label
_atom_site_aniso_U_11
_atom_site_aniso_U_22
_atom_site_aniso_U_33
_atom_site_aniso_U_23
_atom_site_aniso_U_13
_atom_site_aniso_U_12
Cu1 0.01380(19) 0.0177(2) 0.01730(18) -0.00163(15) 0.00000(14) 0.00485(16)
Cl1 0.0186(4) 0.0202(4) 0.0205(4) -0.0024(3) -0.0032(3) 0.0082(3)
Cl2 0.0157(4) 0.0216(4) 0.0301(4) 0.0018(3) -0.0011(3) 0.0065(3)
S1 0.0174(4) 0.0183(4) 0.0188(4) -0.0005(3) 0.0011(3) 0.0063(3)
O1 0.0146(11) 0.0231(12) 0.0235(12) -0.0020(9) -0.0023(9) 0.0050(10)
N1 0.0181(14) 0.0188(14) 0.0183(13) 0.0003(11) 0.0008(11) 0.0095(12)
N2 0.0166(13) 0.0179(13) 0.0164(13) -0.0010(10) -0.0004(10) 0.0064(11)
C1 0.0176(16) 0.0174(16) 0.0202(15) 0.0018(13) -0.0023(13) 0.0058(13)
C2 0.0140(15) 0.0203(17) 0.0274(17) 0.0040(14) 0.0022(13) 0.0080(13)
C3 0.0216(16) 0.0198(16) 0.0233(17) 0.0035(13) 0.0041(13) 0.0119(14)
C4 0.0237(17) 0.0178(15) 0.0178(15) 0.0025(12) -0.0009(13) 0.0112(13)
C5 0.0186(16) 0.0148(15) 0.0179(15) 0.0018(12) -0.0008(12) 0.0082(13)
C6 0.0189(17) 0.0217(17) 0.0204(16) -0.0032(13) -0.0001(13) 0.0066(14)
C7 0.0175(16) 0.0151(15) 0.0225(16) 0.0015(13) 0.0006(13) 0.0084(13)
C8 0.0155(15) 0.0184(16) 0.0219(16) -0.0006(13) -0.0004(13) 0.0059(13)
C9 0.0207(18) 0.033(2) 0.0292(19) 0.0094(15) -0.0004(14) 0.0108(16)

loop_
_atom_type_symbol
_atom_type_description
_atom_type_scat_dispersion_real
_atom_type_scat_dispersion_imag
_atom_type_scat_source
C C 0.0033 0.0016 'International Tables Vol C Tables 4.2.6.8 and 6.1.1.4'
H H 0.0000 0.0000 'International Tables Vol C Tables 4.2.6.8 and 6.1.1.4'
N N 0.0061 0.0033 'International Tables Vol C Tables 4.2.6.8 and 6.1.1.4'
O O 0.0106 0.0060 'International Tables Vol C Tables 4.2.6.8 and 6.1.1.4'
S S 0.1246 0.1234 'International Tables Vol C Tables 4.2.6.8 and 6.1.1.4'
Cu Cu 0.3201 1.2651 'International Tables Vol C Tables 4.2.6.8 and 6.1.1.4'
Cl Cl 0.1484 0.1585 'International Tables Vol C Tables 4.2.6.8 and 6.1.1.4'

loop_
_geom_angle_atom_site_label_1
_geom_angle_atom_site_label_2
_geom_angle_atom_site_label_3
_geom_angle
_geom_angle_site_symmetry_1
_geom_angle_site_symmetry_3
_geom_angle_publ_flag
N2 Cu1 N1 82.01(11) . . ?
N2 Cu1 Cl1 161.70(9) . . ?
N1 Cu1 Cl1 96.86(8) . . ?
N2 Cu1 S1 84.13(8) . . ?
N1 Cu1 S1 163.07(8) . . ?
Cl1 Cu1 S1 93.25(3) . . ?
N2 Cu1 Cl2 97.11(8) . . ?
N1 Cu1 Cl2 103.88(8) . . ?
Cl1 Cu1 Cl2 100.87(3) . . ?
S1 Cu1 Cl2 87.42(3) . . ?
C9 S1 C8 101.18(16) . . ?
C9 S1 Cu1 102.52(12) . . ?
C8 S1 Cu1 96.86(11) . . ?
C7 O1 H1 111(3) . . ?
C5 N1 C1 118.5(3) . . ?
C5 N1 Cu1 115.0(2) . . ?
C1 N1 Cu1 126.4(2) . . ?
C7 N2 C6 119.2(3) . . ?
C7 N2 Cu1 123.9(2) . . ?
C6 N2 Cu1 116.9(2) . . ?
N1 C1 C2 121.7(3) . . ?
N1 C1 H1A 119.2 . . ?
C2 C1 H1A 119.2 . . ?
C3 C2 C1 119.7(3) . . ?
C3 C2 H2A 120.1 . . ?
C1 C2 H2A 120.1 . . ?
C2 C3 C4 119.0(3) . . ?
C2 C3 H3A 120.5 . . ?
C4 C3 H3A 120.5 . . ?
C3 C4 C5 118.9(3) . . ?
C3 C4 H4A 120.6 . . ?
C5 C4 H4A 120.6 . . ?
N1 C5 C4 122.2(3) . . ?
N1 C5 C6 116.8(3) . . ?
C4 C5 C6 121.0(3) . . ?
N2 C6 C5 109.1(3) . . ?
N2 C6 H6B 109.9 . . ?
C5 C6 H6B 109.9 . . ?
N2 C6 H6A 109.9 . . ?
C5 C6 H6A 109.9 . . ?
H6B C6 H6A 108.3 . . ?
N2 C7 O1 121.0(3) . . ?
N2 C7 C8 120.5(3) . . ?
O1 C7 C8 118.5(3) . . ?
C7 C8 S1 112.6(2) . . ?
C7 C8 H8A 109.1 . . ?
S1 C8 H8A 109.1 . . ?
C7 C8 H8B 109.1 . . ?
S1 C8 H8B 109.1 . . ?
H8A C8 H8B 107.8 . . ?
S1 C9 H9A 109.5 . . ?
S1 C9 H9B 109.5 . . ?
H9A C9 H9B 109.5 . . ?
S1 C9 H9C 109.5 . . ?
H9A C9 H9C 109.5 . . ?
H9B C9 H9C 109.5 . . ?

loop_
_geom_bond_atom_site_label_1
_geom_bond_atom_site_label_2
_geom_bond_distance
_geom_bond_site_symmetry_2
_geom_bond_publ_flag
Cu1 N2 1.950(3) . ?
Cu1 N1 2.015(3) . ?
Cu1 Cl1 2.2369(9) . ?
Cu1 S1 2.3670(9) . ?
Cu1 Cl2 2.6479(10) . ?
S1 C9 1.804(4) . ?
S1 C8 1.806(3) . ?
O1 C7 1.318(4) . ?
O1 H1 0.889(4) . ?
N1 C5 1.346(4) . ?
N1 C1 1.360(4) . ?
N2 C7 1.277(4) . ?
N2 C6 1.463(4) . ?
C1 C2 1.381(5) . ?
C1 H1A 0.9500 . ?
C2 C3 1.381(5) . ?
C2 H2A 0.9500 . ?
C3 C4 1.387(5) . ?
C3 H3A 0.9500 . ?
C4 C5 1.391(5) . ?
C4 H4A 0.9500 . ?
C5 C6 1.507(4) . ?
C6 H6B 0.9900 . ?
C6 H6A 0.9900 . ?
C7 C8 1.501(4) . ?
C8 H8A 0.9900 . ?
C8 H8B 0.9900 . ?
C9 H9A 0.9800 . ?
C9 H9B 0.9800 . ?
C9 H9C 0.9800 . ?

loop_
_geom_hbond_atom_site_label_D
_geom_hbond_atom_site_label_H
_geom_hbond_atom_site_label_A
_geom_hbond_distance_DH
_geom_hbond_distance_HA
_geom_hbond_distance_DA
_geom_hbond_angle_DHA
_geom_hbond_site_symmetry_A
O1 H1 Cl2 0.889(4) 2.024(5) 2.912(2) 177(4) 1_665

loop_
_geom_torsion_atom_site_label_1
_geom_torsion_atom_site_label_2
_geom_torsion_atom_site_label_3
_geom_torsion_atom_site_label_4
_geom_torsion
_geom_torsion_site_symmetry_1
_geom_torsion_site_symmetry_2
_geom_torsion_site_symmetry_3
_geom_torsion_site_symmetry_4
_geom_torsion_publ_flag
N2 Cu1 S1 C9 -92.09(16) . . . . ?
N1 Cu1 S1 C9 -56.9(3) . . . . ?
Cl1 Cu1 S1 C9 69.74(13) . . . . ?
Cl2 Cu1 S1 C9 170.49(13) . . . . ?
N2 Cu1 S1 C8 11.02(14) . . . . ?
N1 Cu1 S1 C8 46.2(3) . . . . ?
Cl1 Cu1 S1 C8 172.85(11) . . . . ?
Cl2 Cu1 S1 C8 -86.41(11) . . . . ?
N2 Cu1 N1 C5 -0.5(2) . . . . ?
Cl1 Cu1 N1 C5 -162.1(2) . . . . ?
S1 Cu1 N1 C5 -35.9(4) . . . . ?
Cl2 Cu1 N1 C5 94.9(2) . . . . ?
N2 Cu1 N1 C1 176.6(3) . . . . ?
Cl1 Cu1 N1 C1 15.0(3) . . . . ?
S1 Cu1 N1 C1 141.2(2) . . . . ?
Cl2 Cu1 N1 C1 -88.0(3) . . . . ?
N1 Cu1 N2 C7 -179.8(3) . . . . ?
Cl1 Cu1 N2 C7 -92.2(4) . . . . ?
S1 Cu1 N2 C7 -9.6(3) . . . . ?
Cl2 Cu1 N2 C7 77.1(3) . . . . ?
N1 Cu1 N2 C6 3.2(2) . . . . ?
Cl1 Cu1 N2 C6 90.9(3) . . . . ?
S1 Cu1 N2 C6 173.4(2) . . . . ?
Cl2 Cu1 N2 C6 -99.9(2) . . . . ?
C5 N1 C1 C2 -0.4(5) . . . . ?
Cu1 N1 C1 C2 -177.4(2) . . . . ?
N1 C1 C2 C3 -0.1(5) . . . . ?
C1 C2 C3 C4 0.6(5) . . . . ?
C2 C3 C4 C5 -0.5(5) . . . . ?
C1 N1 C5 C4 0.5(5) . . . . ?
Cu1 N1 C5 C4 177.9(2) . . . . ?
C1 N1 C5 C6 -179.5(3) . . . . ?
Cu1 N1 C5 C6 -2.2(4) . . . . ?
C3 C4 C5 N1 -0.1(5) . . . . ?
C3 C4 C5 C6 179.9(3) . . . . ?
C7 N2 C6 C5 178.0(3) . . . . ?
Cu1 N2 C6 C5 -4.9(3) . . . . ?
N1 C5 C6 N2 4.5(4) . . . . ?
C4 C5 C6 N2 -175.5(3) . . . . ?
C6 N2 C7 O1 0.6(5) . . . . ?
Cu1 N2 C7 O1 -176.3(2) . . . . ?
C6 N2 C7 C8 179.6(3) . . . . ?
Cu1 N2 C7 C8 2.7(4) . . . . ?
N2 C7 C8 S1 9.2(4) . . . . ?
O1 C7 C8 S1 -171.8(2) . . . . ?
C9 S1 C8 C7 91.2(3) . . . . ?
Cu1 S1 C8 C7 -13.0(2) . . . . ?
